data_1529421
loop_
_publ_author_name
'Rybak, Taras'
'Hall, Dennis G.'

_publ_section_title
;
 Stereoselective and Regiodivergent Allylic Suzuki-Miyaura Cross-Coupling
 of 2-Ethoxydihydropyranyl Boronates: Synthesis and Confirmation of
 Absolute Stereochemistry of Diospongin B.
;
_journal_issue 17
_journal_name_full 'Organic letters'
_journal_page_first 4156
_journal_page_last 4159
_journal_paper_doi 10.1021/acs.orglett.5b01906
_journal_volume 17
_journal_year 2015
_chemical_absolute_configuration unk
_chemical_formula_moiety 'C13 H18 O4'
_chemical_formula_sum 'C13 H18 O4'
_chemical_formula_weight 238.27
_space_group_crystal_system monoclinic
_space_group_IT_number 4
_space_group_name_Hall 'P 2yb'
_space_group_name_H-M_alt 'P 1 21 1'
_symmetry_space_group_name_Hall 'P 2yb'
_symmetry_space_group_name_H-M 'P 1 21 1'
_atom_sites_solution_hydrogens mixed
_audit_creation_method SHELXL-2014/7
_cell_angle_alpha 90
_cell_angle_beta 101.240(3)
_cell_angle_gamma 90
_cell_formula_units_Z 2
_cell_length_a 5.9170(15)
_cell_length_b 7.864(2)
_cell_length_c 13.651(3)
_cell_measurement_reflns_used 4050
_cell_measurement_temperature 193(2)
_cell_measurement_theta_max 27.13
_cell_measurement_theta_min 3.00
_cell_volume 623.0(3)
_computing_cell_refinement 'Bruker SAINT'
_computing_data_collection 'Bruker APEX2'
_computing_data_reduction 'Bruker SAINT'
_computing_molecular_graphics 'Bruker SHELXTL'
_computing_publication_material 'Bruker SHELXTL'
_computing_structure_refinement 'SHELXL-2014/7 (Sheldrick, 2014)'
_computing_structure_solution 'SHELXD (Schneider & Sheldrick, 2002)'
_diffrn_ambient_temperature 193(2)
_diffrn_measured_fraction_theta_full 0.998
_diffrn_measured_fraction_theta_max 0.990
_diffrn_measurement_device_type 'Bruker APEX-II CCD'
_diffrn_measurement_method '\w scans'
_diffrn_radiation_type MoK\a
_diffrn_radiation_wavelength 0.71073
_diffrn_reflns_av_R_equivalents 0.0226
_diffrn_reflns_av_unetI/netI 0.0334
_diffrn_reflns_laue_measured_fraction_full 0.998
_diffrn_reflns_laue_measured_fraction_max 0.990
_diffrn_reflns_limit_h_max 7
_diffrn_reflns_limit_h_min -7
_diffrn_reflns_limit_k_max 10
_diffrn_reflns_limit_k_min -10
_diffrn_reflns_limit_l_max 17
_diffrn_reflns_limit_l_min -17
_diffrn_reflns_number 5557
_diffrn_reflns_point_group_measured_fraction_full 0.997
_diffrn_reflns_point_group_measured_fraction_max 0.983
_diffrn_reflns_theta_full 25.242
_diffrn_reflns_theta_max 27.485
_diffrn_reflns_theta_min 1.521
_exptl_absorpt_coefficient_mu 0.093
_exptl_absorpt_correction_T_max 1.0000
_exptl_absorpt_correction_T_min 0.9184
_exptl_absorpt_correction_type numerical
_exptl_absorpt_process_details 'SADABS 2014/5'
_exptl_crystal_colour colourless
_exptl_crystal_density_diffrn 1.270
_exptl_crystal_description fragment
_exptl_crystal_F_000 256
_exptl_crystal_size_max 0.296
_exptl_crystal_size_mid 0.212
_exptl_crystal_size_min 0.141
_refine_diff_density_max 0.172
_refine_diff_density_min -0.148
_refine_diff_density_rms 0.037
_refine_ls_abs_structure_details
; 
 Flack x determined using 885 quotients [(I+)-(I-)]/[(I+)+(I-)] 
 (Parsons, Flack and Wagner, Acta Cryst. B69 (2013) 249-259). 
;
_refine_ls_abs_structure_Flack 0.8(5)
_refine_ls_extinction_method none
_refine_ls_goodness_of_fit_ref 1.035
_refine_ls_hydrogen_treatment mixed
_refine_ls_matrix_type full
_refine_ls_number_parameters 162
_refine_ls_number_reflns 2822
_refine_ls_number_restraints 1
_refine_ls_restrained_S_all 1.035
_refine_ls_R_factor_all 0.0521
_refine_ls_R_factor_gt 0.0407
_refine_ls_shift/su_max 0.003
_refine_ls_shift/su_mean 0.000
_refine_ls_structure_factor_coef Fsqd
_refine_ls_weighting_details 'w=1/[\s^2^(Fo^2^)+(0.0518P)^2^+0.0642P] where P=(Fo^2^+2Fc^2^)/3'
_refine_ls_weighting_scheme calc
_refine_ls_wR_factor_gt 0.0949
_refine_ls_wR_factor_ref 0.0997
_reflns_Friedel_coverage 0.850
_reflns_friedel_fraction_full 0.996
_reflns_friedel_fraction_max 0.974
_reflns_number_gt 2363
_reflns_number_total 2822
_reflns_threshold_expression 'I > 2\s(I)'
_cod_data_source_file ol5b01906_si_003.cif
_cod_data_source_block dgh1501
_cod_depositor_comments 'Adding full bibliography for 1529421--1529422.cif.'
_cod_database_code 1529421
_shelx_shelxl_version_number 2014/7
_shelx_space_group_comment
; 
The symmetry employed for this shelxl refinement is uniquely defined 
by the following loop, which should always be used as a source of 
symmetry information in preference to the above space-group names. 
They are only intended as comments. 
;
_shelx_estimated_absorpt_t_min 0.973
_shelx_estimated_absorpt_t_max 0.987

loop_
_space_group_symop_operation_xyz
'x, y, z'
'-x, y+1/2, -z'

loop_
_atom_site_label
_atom_site_type_symbol
_atom_site_fract_x
_atom_site_fract_y
_atom_site_fract_z
_atom_site_U_iso_or_equiv
_atom_site_adp_type
_atom_site_occupancy
_atom_site_site_symmetry_order
_atom_site_calc_flag
_atom_site_refinement_flags_posn
_atom_site_refinement_flags_adp
O1 O -0.0149(3) 0.1522(2) 0.25978(13) 0.0298(4) Uani 1 1 d . .
O2 O -0.2486(3) 0.3292(2) 0.32718(14) 0.0343(5) Uani 1 1 d . .
O3 O 0.4227(4) 0.2026(3) 0.47100(16) 0.0446(5) Uani 1 1 d . .
H3O H 0.533(7) 0.171(6) 0.447(3) 0.074(13) Uiso 1 1 d . .
O4 O 0.5034(3) -0.0835(3) 0.36606(16) 0.0360(5) Uani 1 1 d . .
H4O H 0.538(7) -0.143(5) 0.416(3) 0.068(13) Uiso 1 1 d . .
C1 C -0.0277(4) 0.2607(3) 0.34293(19) 0.0292(6) Uani 1 1 d . .
H1 H 0.0889 0.3539 0.3475 0.035 Uiso 1 1 calc R U
C2 C 0.0151(4) 0.1573(3) 0.43831(19) 0.0329(6) Uani 1 1 d . .
H2A H 0.0093 0.2324 0.4959 0.039 Uiso 1 1 calc R U
H2B H -0.1066 0.0699 0.4351 0.039 Uiso 1 1 calc R U
C3 C 0.2485(4) 0.0721(4) 0.45231(19) 0.0332(6) Uani 1 1 d . .
H3 H 0.2676 -0.0062 0.5111 0.040 Uiso 1 1 calc R U
C4 C 0.2727(4) -0.0288(3) 0.35961(18) 0.0276(5) Uani 1 1 d . .
H4 H 0.1688 -0.1302 0.3532 0.033 Uiso 1 1 calc R U
C5 C 0.2107(4) 0.0809(3) 0.26518(18) 0.0258(5) Uani 1 1 d . .
H5 H 0.3253 0.1753 0.2688 0.031 Uiso 1 1 calc R U
C6 C -0.2756(5) 0.4753(4) 0.2613(2) 0.0447(7) Uani 1 1 d . .
H6A H -0.2241 0.4464 0.1985 0.054 Uiso 1 1 calc R U
H6B H -0.1799 0.5706 0.2936 0.054 Uiso 1 1 calc R U
C7 C -0.5206(5) 0.5263(4) 0.2390(3) 0.0531(9) Uani 1 1 d . .
H7A H -0.5398 0.6252 0.1944 0.064 Uiso 1 1 calc R U
H7B H -0.6143 0.4318 0.2065 0.064 Uiso 1 1 calc R U
H7C H -0.5702 0.5558 0.3013 0.064 Uiso 1 1 calc R U
C8 C 0.2095(4) -0.0211(3) 0.17144(18) 0.0262(5) Uani 1 1 d . .
C9 C 0.0264(4) -0.1296(3) 0.1347(2) 0.0352(6) Uani 1 1 d . .
H9 H -0.0995 -0.1387 0.1682 0.042 Uiso 1 1 calc R U
C10 C 0.0278(5) -0.2246(4) 0.0489(2) 0.0445(8) Uani 1 1 d . .
H10 H -0.0970 -0.2986 0.0240 0.053 Uiso 1 1 calc R U
C11 C 0.2105(5) -0.2115(4) -0.0002(2) 0.0439(7) Uani 1 1 d . .
H11 H 0.2103 -0.2758 -0.0591 0.053 Uiso 1 1 calc R U
C12 C 0.3930(5) -0.1052(4) 0.0363(2) 0.0411(7) Uani 1 1 d . .
H12 H 0.5186 -0.0964 0.0025 0.049 Uiso 1 1 calc R U
C13 C 0.3932(4) -0.0112(3) 0.12233(19) 0.0328(6) Uani 1 1 d . .
H13 H 0.5203 0.0606 0.1478 0.039 Uiso 1 1 calc R U

loop_
_atom_site_aniso_label
_atom_site_aniso_U_11
_atom_site_aniso_U_22
_atom_site_aniso_U_33
_atom_site_aniso_U_23
_atom_site_aniso_U_13
_atom_site_aniso_U_12
O1 0.0329(9) 0.0299(9) 0.0258(9) -0.0029(7) 0.0034(7) 0.0063(7)
O2 0.0362(10) 0.0300(10) 0.0371(11) 0.0016(8) 0.0083(8) 0.0075(8)
O3 0.0383(11) 0.0545(13) 0.0410(12) -0.0184(10) 0.0073(9) -0.0099(10)
O4 0.0339(10) 0.0418(11) 0.0310(11) 0.0050(9) 0.0033(8) 0.0070(8)
C1 0.0315(13) 0.0285(13) 0.0276(13) -0.0053(10) 0.0056(10) 0.0007(10)
C2 0.0341(14) 0.0365(15) 0.0293(14) -0.0008(12) 0.0088(11) -0.0002(12)
C3 0.0333(14) 0.0400(15) 0.0252(14) 0.0005(11) 0.0033(11) -0.0028(12)
C4 0.0290(12) 0.0270(13) 0.0253(13) 0.0003(10) 0.0020(10) -0.0006(11)
C5 0.0251(12) 0.0260(13) 0.0259(14) -0.0008(10) 0.0041(10) -0.0029(10)
C6 0.0548(18) 0.0347(15) 0.0462(18) 0.0094(14) 0.0135(14) 0.0092(14)
C7 0.057(2) 0.0326(16) 0.068(2) 0.0108(16) 0.0060(16) 0.0113(14)
C8 0.0289(12) 0.0222(11) 0.0257(13) 0.0028(10) 0.0009(10) 0.0029(10)
C9 0.0315(13) 0.0388(15) 0.0350(15) -0.0050(12) 0.0055(11) -0.0006(11)
C10 0.0413(17) 0.0424(18) 0.0446(18) -0.0140(15) -0.0043(13) -0.0002(13)
C11 0.0494(17) 0.0482(18) 0.0321(16) -0.0092(14) 0.0032(13) 0.0134(15)
C12 0.0420(16) 0.0498(17) 0.0333(16) 0.0024(13) 0.0117(12) 0.0101(14)
C13 0.0338(13) 0.0317(14) 0.0323(14) 0.0006(12) 0.0050(11) -0.0001(12)

loop_
_atom_type_symbol
_atom_type_description
_atom_type_scat_dispersion_real
_atom_type_scat_dispersion_imag
_atom_type_scat_source
C C 0.0033 0.0016 'International Tables Vol C Tables 4.2.6.8 and 6.1.1.4'
H H 0.0000 0.0000 'International Tables Vol C Tables 4.2.6.8 and 6.1.1.4'
O O 0.0106 0.0060 'International Tables Vol C Tables 4.2.6.8 and 6.1.1.4'

loop_
_geom_angle_atom_site_label_1
_geom_angle_atom_site_label_2
_geom_angle_atom_site_label_3
_geom_angle
C1 O1 C5 112.57(18)
C1 O2 C6 112.9(2)
O2 C1 O1 107.51(19)
O2 C1 C2 109.6(2)
O1 C1 C2 109.6(2)
C3 C2 C1 110.0(2)
O3 C3 C2 108.1(2)
O3 C3 C4 109.8(2)
C2 C3 C4 110.9(2)
O4 C4 C3 110.6(2)
O4 C4 C5 106.99(19)
C3 C4 C5 111.0(2)
O1 C5 C8 108.26(19)
O1 C5 C4 109.27(18)
C8 C5 C4 112.0(2)
O2 C6 C7 109.2(2)
C13 C8 C9 119.2(2)
C13 C8 C5 120.4(2)
C9 C8 C5 120.4(2)
C10 C9 C8 120.0(2)
C11 C10 C9 120.2(3)
C12 C11 C10 120.1(3)
C11 C12 C13 120.0(3)
C8 C13 C12 120.5(2)

loop_
_geom_bond_atom_site_label_1
_geom_bond_atom_site_label_2
_geom_bond_distance
O1 C1 1.434(3)
O1 C5 1.437(3)
O2 C1 1.391(3)
O2 C6 1.449(4)
O3 C3 1.442(3)
O4 C4 1.417(3)
C1 C2 1.514(4)
C2 C3 1.513(4)
C3 C4 1.524(4)
C4 C5 1.535(3)
C5 C8 1.509(3)
C6 C7 1.477(4)
C8 C13 1.386(3)
C8 C9 1.393(3)
C9 C10 1.390(4)
C10 C11 1.382(4)
C11 C12 1.380(4)
C12 C13 1.388(4)

loop_
_geom_hbond_atom_site_label_D
_geom_hbond_atom_site_label_H
_geom_hbond_atom_site_label_A
_geom_hbond_distance_DH
_geom_hbond_distance_HA
_geom_hbond_distance_DA
_geom_hbond_angle_DHA
_geom_hbond_site_symmetry_A
O3 H3O O4 0.82(4) 2.28(4) 2.758(3) 118(4) .
O4 H4O O3 0.82(4) 1.94(4) 2.755(3) 172(4) 2_646

loop_
_geom_torsion_atom_site_label_1
_geom_torsion_atom_site_label_2
_geom_torsion_atom_site_label_3
_geom_torsion_atom_site_label_4
_geom_torsion
C6 O2 C1 O1 -82.1(2)
C6 O2 C1 C2 158.8(2)
C5 O1 C1 O2 176.89(19)
C5 O1 C1 C2 -64.1(2)
O2 C1 C2 C3 176.0(2)
O1 C1 C2 C3 58.3(3)
C1 C2 C3 O3 67.4(3)
C1 C2 C3 C4 -52.9(3)
O3 C3 C4 O4 50.5(3)
C2 C3 C4 O4 169.9(2)
O3 C3 C4 C5 -68.1(3)
C2 C3 C4 C5 51.2(3)
C1 O1 C5 C8 -176.33(19)
C1 O1 C5 C4 61.5(2)
O4 C4 C5 O1 -174.9(2)
C3 C4 C5 O1 -54.1(2)
O4 C4 C5 C8 65.2(2)
C3 C4 C5 C8 -174.1(2)
C1 O2 C6 C7 173.1(2)
O1 C5 C8 C13 137.4(2)
C4 C5 C8 C13 -102.1(3)
O1 C5 C8 C9 -44.2(3)
C4 C5 C8 C9 76.3(3)
C13 C8 C9 C10 -0.9(4)
C5 C8 C9 C10 -179.3(3)
C8 C9 C10 C11 -0.1(4)
C9 C10 C11 C12 0.6(4)
C10 C11 C12 C13 -0.1(4)
C9 C8 C13 C12 1.4(4)
C5 C8 C13 C12 179.8(2)
C11 C12 C13 C8 -0.9(4)
